data_4331176
loop_
_publ_author_name
'Xu-Dong Chen'
'Wei Zhang'
'Jeremiah S. Duncan'
'Sonny C. Lee'

_publ_contact_author_address
;
 Department of Chemistry
 University of Waterloo
 200 University Avenue West
 Waterloo, Ontario  N2L 3G1
 CANADA
;
_publ_contact_author_email sclee@uwaterloo.ca
_publ_contact_author_fax 519-746-0435
_publ_contact_author_name 'Sonny C. Lee'
_publ_contact_author_phone '519-885-1211 x37501'
_publ_section_title
;
 Iron-Amide-Sulfide and Iron-Imide-Sulfide Clusters: Heteroligated Core
 Environments Relevant to the Nitrogenase FeMo Cofactor
;
_journal_name_full 'Inorganic Chemistry'
_journal_page_first 12891
_journal_page_last 12904
_journal_paper_doi 10.1021/ic301868m
_journal_volume 51
_journal_year 2012
_chemical_formula_moiety '(Fe 3+)2 (C4H10N -)2 (Se 2-) (C6H18NSi2 1-)2'
_chemical_formula_sum 'C20 H56 Fe2 N4 Se Si4'
_chemical_formula_weight 655.71
_chemical_name_common Fe2(mu-NHtBu)(mu-Se)[N(TMS)2]2
_chemical_name_systematic Fe2(mu-NHtBu)(mu-Se)[N(TMS)2]2
_space_group_IT_number 14
_symmetry_cell_setting monoclinic
_symmetry_space_group_name_Hall '-P 2yn'
_symmetry_space_group_name_H-M 'P 1 21/n 1'
_atom_sites_solution_hydrogens geom
_atom_sites_solution_primary direct
_atom_sites_solution_secondary difmap
_audit_creation_method SHELXL-97
_cell_angle_alpha 90.00
_cell_angle_beta 101.6310(10)
_cell_angle_gamma 90.00
_cell_formula_units_Z 4
_cell_length_a 16.4943(6)
_cell_length_b 9.0935(3)
_cell_length_c 23.5967(8)
_cell_measurement_reflns_used 9963
_cell_measurement_temperature 200(2)
_cell_measurement_theta_max 29.78
_cell_measurement_theta_min 2.97
_cell_volume 3466.6(2)
_computing_structure_refinement 'SHELXL-97 (Sheldrick, 1997)'
_computing_structure_solution 'SHELXS-97 (Sheldrick, 1990)'
_diffrn_ambient_temperature 200(2)
_diffrn_measured_fraction_theta_full 0.998
_diffrn_measured_fraction_theta_max 0.998
_diffrn_radiation_monochromator graphite
_diffrn_radiation_source 'fine-focus sealed tube'
_diffrn_radiation_type MoK\a
_diffrn_radiation_wavelength 0.71073
_diffrn_reflns_av_R_equivalents 0.0301
_diffrn_reflns_av_sigmaI/netI 0.0284
_diffrn_reflns_limit_h_max 23
_diffrn_reflns_limit_h_min -23
_diffrn_reflns_limit_k_max 12
_diffrn_reflns_limit_k_min -12
_diffrn_reflns_limit_l_max 33
_diffrn_reflns_limit_l_min -33
_diffrn_reflns_number 38823
_diffrn_reflns_theta_full 30.05
_diffrn_reflns_theta_max 30.05
_diffrn_reflns_theta_min 2.97
_exptl_absorpt_coefficient_mu 2.039
_exptl_absorpt_correction_T_max 0.8221
_exptl_absorpt_correction_T_min 0.5112
_exptl_absorpt_correction_type empirical
_exptl_absorpt_process_details APEXII
_exptl_crystal_colour black
_exptl_crystal_density_diffrn 1.256
_exptl_crystal_description block
_exptl_crystal_F_000 1384
_exptl_crystal_size_max 0.38
_exptl_crystal_size_mid 0.18
_exptl_crystal_size_min 0.10
_refine_diff_density_max 0.572
_refine_diff_density_min -0.406
_refine_diff_density_rms 0.061
_refine_ls_extinction_method none
_refine_ls_goodness_of_fit_ref 1.032
_refine_ls_hydrogen_treatment mixed
_refine_ls_matrix_type full
_refine_ls_number_parameters 288
_refine_ls_number_reflns 10145
_refine_ls_number_restraints 0
_refine_ls_restrained_S_all 1.032
_refine_ls_R_factor_all 0.0442
_refine_ls_R_factor_gt 0.0311
_refine_ls_shift/su_max 0.001
_refine_ls_shift/su_mean 0.000
_refine_ls_structure_factor_coef Fsqd
_refine_ls_weighting_details 'calc w=1/[\s^2^(Fo^2^)+(0.0303P)^2^+1.5250P] where P=(Fo^2^+2Fc^2^)/3'
_refine_ls_weighting_scheme calc
_refine_ls_wR_factor_gt 0.0704
_refine_ls_wR_factor_ref 0.0765
_reflns_number_gt 8091
_reflns_number_total 10145
_reflns_threshold_expression >2sigma(I)
_cod_data_source_file ic301868m_si_002_4.cif
_cod_data_source_block sl35-wz
_cod_database_code 4331176

loop_
_symmetry_equiv_pos_as_xyz
'x, y, z'
'-x+1/2, y+1/2, -z+1/2'
'-x, -y, -z'
'x-1/2, -y-1/2, z-1/2'

loop_
_atom_site_label
_atom_site_type_symbol
_atom_site_fract_x
_atom_site_fract_y
_atom_site_fract_z
_atom_site_U_iso_or_equiv
_atom_site_adp_type
_atom_site_occupancy
_atom_site_symmetry_multiplicity
_atom_site_calc_flag
_atom_site_refinement_flags
Se1 Se 0.431485(12) 0.31096(2) 0.226662(9) 0.03350(5) Uani 1 1 d .
Fe1 Fe 0.462418(15) 0.55212(3) 0.199270(10) 0.02463(6) Uani 1 1 d .
Fe2 Fe 0.527053(15) 0.44704(3) 0.294694(10) 0.02475(6) Uani 1 1 d .
Si2 Si 0.44171(4) 0.82370(6) 0.11775(3) 0.03846(13) Uani 1 1 d .
Si1 Si 0.35753(4) 0.53246(7) 0.07461(2) 0.03827(13) Uani 1 1 d .
Si3 Si 0.54763(4) 0.20441(7) 0.38857(3) 0.04291(14) Uani 1 1 d .
Si4 Si 0.64896(3) 0.48832(7) 0.41313(2) 0.03342(12) Uani 1 1 d .
N1 N 0.45998(9) 0.63789(17) 0.27888(6) 0.0262(3) Uani 1 1 d .
N3 N 0.41955(10) 0.63979(18) 0.12708(6) 0.0304(3) Uani 1 1 d .
N2 N 0.58689(9) 0.52890(17) 0.23317(7) 0.0261(3) Uani 1 1 d .
N4 N 0.57680(10) 0.37817(17) 0.36913(7) 0.0313(3) Uani 1 1 d .
C1 C 0.38623(12) 0.6834(2) 0.30269(9) 0.0351(4) Uani 1 1 d .
C2 C 0.31641(18) 0.5786(4) 0.28496(19) 0.0993(14) Uani 1 1 d .
H2A H 0.3335 0.4803 0.2997 0.149 Uiso 1 1 calc R
H2B H 0.3009 0.5756 0.2426 0.149 Uiso 1 1 calc R
H2C H 0.2689 0.6110 0.3009 0.149 Uiso 1 1 calc R
C3 C 0.4109(2) 0.6919(4) 0.36800(12) 0.0829(11) Uani 1 1 d .
H3A H 0.4283 0.5943 0.3835 0.124 Uiso 1 1 calc R
H3B H 0.3636 0.7253 0.3839 0.124 Uiso 1 1 calc R
H3C H 0.4569 0.7613 0.3788 0.124 Uiso 1 1 calc R
C4 C 0.35925(19) 0.8357(3) 0.27946(14) 0.0724(9) Uani 1 1 d .
H4A H 0.3429 0.8317 0.2372 0.109 Uiso 1 1 calc R
H4B H 0.4053 0.9048 0.2905 0.109 Uiso 1 1 calc R
H4C H 0.3122 0.8686 0.2958 0.109 Uiso 1 1 calc R
C5 C 0.65028(11) 0.4582(2) 0.20461(9) 0.0331(4) Uani 1 1 d .
C6 C 0.73176(13) 0.4465(3) 0.24820(11) 0.0551(6) Uani 1 1 d .
H6A H 0.7239 0.3856 0.2809 0.083 Uiso 1 1 calc R
H6B H 0.7501 0.5449 0.2621 0.083 Uiso 1 1 calc R
H6C H 0.7737 0.4014 0.2296 0.083 Uiso 1 1 calc R
C7 C 0.66160(17) 0.5529(3) 0.15345(11) 0.0581(7) Uani 1 1 d .
H7A H 0.6090 0.5596 0.1256 0.087 Uiso 1 1 calc R
H7B H 0.7035 0.5083 0.1347 0.087 Uiso 1 1 calc R
H7C H 0.6796 0.6517 0.1672 0.087 Uiso 1 1 calc R
C8 C 0.62252(15) 0.3059(3) 0.18314(13) 0.0561(7) Uani 1 1 d .
H8A H 0.5702 0.3129 0.1550 0.084 Uiso 1 1 calc R
H8B H 0.6147 0.2449 0.2159 0.084 Uiso 1 1 calc R
H8C H 0.6647 0.2613 0.1647 0.084 Uiso 1 1 calc R
C9 C 0.41714(19) 0.3736(4) 0.05465(13) 0.0751(9) Uani 1 1 d .
H9A H 0.4394 0.3157 0.0893 0.113 Uiso 1 1 calc R
H9B H 0.4629 0.4097 0.0376 0.113 Uiso 1 1 calc R
H9C H 0.3806 0.3117 0.0265 0.113 Uiso 1 1 calc R
C10 C 0.3171(2) 0.6333(4) 0.00572(12) 0.0908(11) Uani 1 1 d .
H10A H 0.2850 0.7189 0.0137 0.136 Uiso 1 1 calc R
H10B H 0.2815 0.5678 -0.0215 0.136 Uiso 1 1 calc R
H10C H 0.3636 0.6663 -0.0112 0.136 Uiso 1 1 calc R
C11 C 0.26734(17) 0.4594(5) 0.10121(12) 0.0898(13) Uani 1 1 d .
H11A H 0.2866 0.4051 0.1373 0.135 Uiso 1 1 calc R
H11B H 0.2357 0.3932 0.0721 0.135 Uiso 1 1 calc R
H11C H 0.2319 0.5410 0.1083 0.135 Uiso 1 1 calc R
C12 C 0.4913(2) 0.8529(3) 0.05417(12) 0.0711(8) Uani 1 1 d .
H12A H 0.5411 0.7919 0.0583 0.107 Uiso 1 1 calc R
H12B H 0.5065 0.9567 0.0522 0.107 Uiso 1 1 calc R
H12C H 0.4524 0.8256 0.0186 0.107 Uiso 1 1 calc R
C13 C 0.34649(19) 0.9409(3) 0.10964(13) 0.0680(8) Uani 1 1 d .
H13A H 0.3050 0.9060 0.0767 0.102 Uiso 1 1 calc R
H13B H 0.3607 1.0433 0.1031 0.102 Uiso 1 1 calc R
H13C H 0.3240 0.9347 0.1450 0.102 Uiso 1 1 calc R
C14 C 0.51791(16) 0.8966(2) 0.18098(11) 0.0514(6) Uani 1 1 d .
H14A H 0.5687 0.8379 0.1865 0.077 Uiso 1 1 calc R
H14B H 0.4942 0.8909 0.2158 0.077 Uiso 1 1 calc R
H14C H 0.5308 0.9993 0.1738 0.077 Uiso 1 1 calc R
C15 C 0.57967(17) 0.0640(3) 0.33972(14) 0.0642(8) Uani 1 1 d .
H15A H 0.5553 0.0883 0.2994 0.096 Uiso 1 1 calc R
H15B H 0.5604 -0.0332 0.3491 0.096 Uiso 1 1 calc R
H15C H 0.6401 0.0634 0.3450 0.096 Uiso 1 1 calc R
C16 C 0.5965(3) 0.1517(4) 0.46461(14) 0.1072(15) Uani 1 1 d .
H16A H 0.5809 0.2233 0.4916 0.161 Uiso 1 1 calc R
H16B H 0.6568 0.1505 0.4689 0.161 Uiso 1 1 calc R
H16C H 0.5772 0.0537 0.4731 0.161 Uiso 1 1 calc R
C17 C 0.43407(17) 0.1924(3) 0.38484(12) 0.0596(7) Uani 1 1 d .
H17A H 0.4046 0.2185 0.3458 0.089 Uiso 1 1 calc R
H17B H 0.4183 0.2605 0.4129 0.089 Uiso 1 1 calc R
H17C H 0.4195 0.0918 0.3939 0.089 Uiso 1 1 calc R
C18 C 0.66282(15) 0.6652(2) 0.37643(10) 0.0474(5) Uani 1 1 d .
H18A H 0.6798 0.6450 0.3397 0.071 Uiso 1 1 calc R
H18B H 0.7055 0.7240 0.4013 0.071 Uiso 1 1 calc R
H18C H 0.6104 0.7195 0.3689 0.071 Uiso 1 1 calc R
C19 C 0.75367(15) 0.4010(3) 0.43047(12) 0.0632(7) Uani 1 1 d .
H19A H 0.7710 0.3743 0.3945 0.095 Uiso 1 1 calc R
H19B H 0.7514 0.3124 0.4537 0.095 Uiso 1 1 calc R
H19C H 0.7935 0.4705 0.4523 0.095 Uiso 1 1 calc R
C20 C 0.61666(17) 0.5384(3) 0.48217(10) 0.0598(7) Uani 1 1 d .
H20A H 0.5618 0.5845 0.4734 0.090 Uiso 1 1 calc R
H20B H 0.6568 0.6075 0.5040 0.090 Uiso 1 1 calc R
H20C H 0.6145 0.4495 0.5053 0.090 Uiso 1 1 calc R
H1 H 0.4931(12) 0.709(2) 0.2862(9) 0.027(5) Uiso 1 1 d .
H2 H 0.6058(13) 0.609(3) 0.2450(9) 0.033(6) Uiso 1 1 d .

loop_
_atom_site_aniso_label
_atom_site_aniso_U_11
_atom_site_aniso_U_22
_atom_site_aniso_U_33
_atom_site_aniso_U_23
_atom_site_aniso_U_13
_atom_site_aniso_U_12
Se1 0.03623(10) 0.02904(10) 0.03246(10) -0.00110(8) 0.00028(8) -0.00784(8)
Fe1 0.02473(12) 0.02664(13) 0.02124(12) 0.00091(9) 0.00158(9) 0.00166(9)
Fe2 0.02510(12) 0.02502(12) 0.02251(12) 0.00171(9) 0.00094(9) 0.00053(9)
Si2 0.0499(3) 0.0332(3) 0.0322(3) 0.0087(2) 0.0081(3) 0.0051(2)
Si1 0.0349(3) 0.0533(4) 0.0237(3) 0.0006(2) -0.0010(2) -0.0057(3)
Si3 0.0539(4) 0.0339(3) 0.0370(3) 0.0114(2) 0.0000(3) -0.0032(3)
Si4 0.0297(3) 0.0404(3) 0.0268(3) -0.0030(2) -0.0024(2) 0.0008(2)
N1 0.0250(7) 0.0267(7) 0.0269(8) -0.0013(6) 0.0048(6) 0.0018(6)
N3 0.0336(8) 0.0332(8) 0.0223(7) 0.0028(6) 0.0007(6) 0.0017(6)
N2 0.0251(7) 0.0248(7) 0.0278(8) -0.0021(6) 0.0038(6) -0.0003(6)
N4 0.0351(8) 0.0304(8) 0.0248(7) 0.0044(6) -0.0024(6) -0.0017(6)
C1 0.0333(9) 0.0406(11) 0.0335(10) 0.0003(8) 0.0114(8) 0.0090(8)
C2 0.0501(17) 0.098(3) 0.165(4) -0.055(3) 0.059(2) -0.0190(16)
C3 0.078(2) 0.136(3) 0.0405(14) 0.0071(17) 0.0241(14) 0.051(2)
C4 0.0742(19) 0.0703(19) 0.083(2) 0.0215(16) 0.0392(17) 0.0428(16)
C5 0.0270(9) 0.0382(10) 0.0348(10) -0.0004(8) 0.0081(8) 0.0040(8)
C6 0.0290(11) 0.0795(19) 0.0549(15) -0.0058(13) 0.0040(10) 0.0126(11)
C7 0.0608(15) 0.0697(18) 0.0526(15) 0.0135(13) 0.0324(13) 0.0138(13)
C8 0.0443(13) 0.0483(14) 0.0798(19) -0.0241(13) 0.0224(13) 0.0042(11)
C9 0.075(2) 0.076(2) 0.0673(19) -0.0393(16) 0.0000(16) -0.0014(16)
C10 0.120(3) 0.091(2) 0.0411(16) 0.0125(15) -0.0320(17) -0.011(2)
C11 0.0426(14) 0.175(4) 0.0482(16) -0.0026(19) 0.0005(12) -0.0435(19)
C12 0.097(2) 0.0710(19) 0.0525(16) 0.0160(14) 0.0312(16) -0.0128(17)
C13 0.081(2) 0.0538(16) 0.0653(18) 0.0116(13) 0.0047(15) 0.0301(14)
C14 0.0666(16) 0.0324(11) 0.0529(14) 0.0032(10) 0.0065(12) -0.0110(11)
C15 0.0634(16) 0.0321(12) 0.098(2) 0.0053(13) 0.0182(16) 0.0080(11)
C16 0.156(4) 0.082(2) 0.061(2) 0.0434(18) -0.032(2) -0.032(2)
C17 0.0692(17) 0.0529(15) 0.0646(17) 0.0033(12) 0.0323(14) -0.0126(13)
C18 0.0489(13) 0.0425(12) 0.0450(13) -0.0057(10) -0.0043(10) -0.0157(10)
C19 0.0416(13) 0.0788(19) 0.0605(17) -0.0049(14) -0.0103(12) 0.0162(13)
C20 0.0590(15) 0.083(2) 0.0372(12) -0.0155(12) 0.0086(11) -0.0112(14)

loop_
_atom_type_symbol
_atom_type_description
_atom_type_scat_dispersion_real
_atom_type_scat_dispersion_imag
_atom_type_scat_source
C C 0.0033 0.0016 'International Tables Vol C Tables 4.2.6.8 and 6.1.1.4'
H H 0.0000 0.0000 'International Tables Vol C Tables 4.2.6.8 and 6.1.1.4'
N N 0.0061 0.0033 'International Tables Vol C Tables 4.2.6.8 and 6.1.1.4'
Si Si 0.0817 0.0704 'International Tables Vol C Tables 4.2.6.8 and 6.1.1.4'
Fe Fe 0.3463 0.8444 'International Tables Vol C Tables 4.2.6.8 and 6.1.1.4'
Se Se -0.0929 2.2259 'International Tables Vol C Tables 4.2.6.8 and 6.1.1.4'

loop_
_geom_angle_atom_site_label_1
_geom_angle_atom_site_label_2
_geom_angle_atom_site_label_3
_geom_angle
Fe2 Se1 Fe1 63.231(10)
Fe2 Se1 N1 39.55(3)
Fe1 Se1 N1 39.34(3)
Fe2 Se1 N2 39.53(3)
Fe1 Se1 N2 39.69(3)
N1 Se1 N2 50.15(4)
N3 Fe1 N1 126.62(7)
N3 Fe1 N2 123.90(7)
N1 Fe1 N2 83.38(6)
N3 Fe1 Se1 125.14(5)
N1 Fe1 Se1 93.28(5)
N2 Fe1 Se1 92.97(4)
N3 Fe1 Fe2 176.22(5)
N1 Fe1 Fe2 52.88(4)
N2 Fe1 Fe2 52.79(4)
Se1 Fe1 Fe2 58.188(9)
N4 Fe2 N1 124.52(7)
N4 Fe2 N2 126.66(7)
N1 Fe2 N2 83.29(6)
N4 Fe2 Se1 124.31(5)
N1 Fe2 Se1 93.33(5)
N2 Fe2 Se1 93.41(4)
N4 Fe2 Fe1 176.69(5)
N1 Fe2 Fe1 52.53(4)
N2 Fe2 Fe1 53.00(4)
Se1 Fe2 Fe1 58.581(10)
N3 Si2 C12 112.15(12)
N3 Si2 C14 111.44(9)
C12 Si2 C14 104.94(13)
N3 Si2 C13 111.54(12)
C12 Si2 C13 109.32(14)
C14 Si2 C13 107.13(13)
N3 Si1 C11 110.98(11)
N3 Si1 C9 110.55(11)
C11 Si1 C9 107.99(18)
N3 Si1 C10 113.55(12)
C11 Si1 C10 107.53(16)
C9 Si1 C10 105.97(16)
N4 Si3 C17 111.73(10)
N4 Si3 C15 109.30(10)
C17 Si3 C15 109.77(13)
N4 Si3 C16 113.35(12)
C17 Si3 C16 105.33(17)
C15 Si3 C16 107.20(17)
N4 Si4 C18 110.77(9)
N4 Si4 C20 112.41(10)
C18 Si4 C20 106.14(12)
N4 Si4 C19 112.24(11)
C18 Si4 C19 105.89(13)
C20 Si4 C19 109.02(13)
C1 N1 Fe1 128.23(12)
C1 N1 Fe2 127.93(12)
Fe1 N1 Fe2 74.59(5)
C1 N1 Se1 109.40(11)
Fe1 N1 Se1 47.38(3)
Fe2 N1 Se1 47.12(3)
Si2 N3 Si1 124.02(9)
Si2 N3 Fe1 118.18(9)
Si1 N3 Fe1 117.78(9)
C5 N2 Fe2 129.89(12)
C5 N2 Fe1 126.94(12)
Fe2 N2 Fe1 74.21(5)
C5 N2 Se1 109.61(11)
Fe2 N2 Se1 47.06(3)
Fe1 N2 Se1 47.34(3)
Si4 N4 Si3 124.07(9)
Si4 N4 Fe2 118.87(9)
Si3 N4 Fe2 117.05(9)
C2 C1 N1 111.03(18)
C2 C1 C3 110.7(3)
N1 C1 C3 108.87(17)
C2 C1 C4 109.1(2)
N1 C1 C4 108.48(17)
C3 C1 C4 108.6(2)
N2 C5 C8 110.59(16)
N2 C5 C6 109.10(17)
C8 C5 C6 109.14(19)
N2 C5 C7 108.79(16)
C8 C5 C7 109.2(2)
C6 C5 C7 110.01(19)

loop_
_geom_bond_atom_site_label_1
_geom_bond_atom_site_label_2
_geom_bond_distance
Se1 Fe2 2.3607(3)
Se1 Fe1 2.3707(3)
Se1 N1 3.2162(16)
Se1 N2 3.2192(15)
Fe1 N3 1.8845(15)
Fe1 N1 2.0420(15)
Fe1 N2 2.0585(15)
Fe1 Fe2 2.4803(4)
Fe2 N4 1.8893(15)
Fe2 N1 2.0515(15)
Fe2 N2 2.0527(15)
Si2 N3 1.7353(17)
Si2 C12 1.867(3)
Si2 C14 1.868(2)
Si2 C13 1.876(3)
Si1 N3 1.7382(17)
Si1 C11 1.851(3)
Si1 C9 1.861(3)
Si1 C10 1.868(3)
Si3 N4 1.7400(17)
Si3 C17 1.861(3)
Si3 C15 1.866(3)
Si3 C16 1.875(3)
Si4 N4 1.7320(16)
Si4 C18 1.862(2)
Si4 C20 1.869(2)
Si4 C19 1.870(2)
N1 C1 1.497(2)
N2 C5 1.498(2)
C1 C2 1.488(4)
C1 C3 1.514(3)
C1 C4 1.522(3)
C5 C8 1.514(3)
C5 C6 1.523(3)
C5 C7 1.525(3)

loop_
_geom_torsion_atom_site_label_1
_geom_torsion_atom_site_label_2
_geom_torsion_atom_site_label_3
_geom_torsion_atom_site_label_4
_geom_torsion
Fe2 Se1 Fe1 N3 177.87(6)
N1 Se1 Fe1 N3 -140.46(7)
N2 Se1 Fe1 N3 136.01(7)
Fe2 Se1 Fe1 N1 -41.68(4)
N2 Se1 Fe1 N1 -83.53(6)
Fe2 Se1 Fe1 N2 41.86(4)
N1 Se1 Fe1 N2 83.53(6)
N1 Se1 Fe1 Fe2 41.68(4)
N2 Se1 Fe1 Fe2 -41.86(4)
Fe1 Se1 Fe2 N4 178.08(6)
N1 Se1 Fe2 N4 136.64(8)
N2 Se1 Fe2 N4 -139.90(8)
Fe1 Se1 Fe2 N1 41.44(4)
N2 Se1 Fe2 N1 83.47(6)
Fe1 Se1 Fe2 N2 -42.02(4)
N1 Se1 Fe2 N2 -83.47(6)
N1 Se1 Fe2 Fe1 -41.44(4)
N2 Se1 Fe2 Fe1 42.02(4)
N3 Fe1 Fe2 N4 56.1(12)
N1 Fe1 Fe2 N4 -27.8(9)
N2 Fe1 Fe2 N4 85.4(9)
Se1 Fe1 Fe2 N4 -151.4(9)
N3 Fe1 Fe2 N1 83.9(8)
N2 Fe1 Fe2 N1 113.16(8)
Se1 Fe1 Fe2 N1 -123.64(6)
N3 Fe1 Fe2 N2 -29.3(8)
N1 Fe1 Fe2 N2 -113.16(8)
Se1 Fe1 Fe2 N2 123.20(6)
N3 Fe1 Fe2 Se1 -152.5(8)
N1 Fe1 Fe2 Se1 123.64(6)
N2 Fe1 Fe2 Se1 -123.20(6)
N3 Fe1 N1 C1 58.20(18)
N2 Fe1 N1 C1 -173.97(16)
Se1 Fe1 N1 C1 -81.36(15)
Fe2 Fe1 N1 C1 -126.48(17)
N3 Fe1 N1 Fe2 -175.32(6)
N2 Fe1 N1 Fe2 -47.49(5)
Se1 Fe1 N1 Fe2 45.12(4)
N3 Fe1 N1 Se1 139.56(7)
N2 Fe1 N1 Se1 -92.61(4)
Fe2 Fe1 N1 Se1 -45.12(4)
N4 Fe2 N1 C1 -55.07(18)
N2 Fe2 N1 C1 174.48(16)
Se1 Fe2 N1 C1 81.43(15)
Fe1 Fe2 N1 C1 126.80(17)
N4 Fe2 N1 Fe1 178.13(6)
N2 Fe2 N1 Fe1 47.68(5)
Se1 Fe2 N1 Fe1 -45.37(4)
N4 Fe2 N1 Se1 -136.50(7)
N2 Fe2 N1 Se1 93.05(4)
Fe1 Fe2 N1 Se1 45.37(4)
Fe2 Se1 N1 C1 -124.22(12)
Fe1 Se1 N1 C1 124.58(12)
N2 Se1 N1 C1 -179.67(13)
Fe2 Se1 N1 Fe1 111.20(5)
N2 Se1 N1 Fe1 55.74(5)
Fe1 Se1 N1 Fe2 -111.20(5)
N2 Se1 N1 Fe2 -55.46(4)
C12 Si2 N3 Si1 -57.47(16)
C14 Si2 N3 Si1 -174.79(12)
C13 Si2 N3 Si1 65.53(15)
C12 Si2 N3 Fe1 124.55(13)
C14 Si2 N3 Fe1 7.23(14)
C13 Si2 N3 Fe1 -112.45(13)
C11 Si1 N3 Si2 -120.54(17)
C9 Si1 N3 Si2 119.66(15)
C10 Si1 N3 Si2 0.7(2)
C11 Si1 N3 Fe1 57.45(17)
C9 Si1 N3 Fe1 -62.35(16)
C10 Si1 N3 Fe1 178.71(15)
N1 Fe1 N3 Si2 46.24(13)
N2 Fe1 N3 Si2 -62.81(12)
Se1 Fe1 N3 Si2 173.87(6)
Fe2 Fe1 N3 Si2 -34.8(8)
N1 Fe1 N3 Si1 -131.86(9)
N2 Fe1 N3 Si1 119.08(9)
Se1 Fe1 N3 Si1 -4.24(12)
Fe2 Fe1 N3 Si1 147.1(7)
N4 Fe2 N2 C5 58.84(18)
N1 Fe2 N2 C5 -172.57(16)
Se1 Fe2 N2 C5 -79.61(15)
Fe1 Fe2 N2 C5 -125.28(17)
N4 Fe2 N2 Fe1 -175.88(6)
N1 Fe2 N2 Fe1 -47.29(5)
Se1 Fe2 N2 Fe1 45.67(4)
N4 Fe2 N2 Se1 138.45(7)
N1 Fe2 N2 Se1 -92.96(5)
Fe1 Fe2 N2 Se1 -45.67(4)
N3 Fe1 N2 C5 -53.82(17)
N1 Fe1 N2 C5 175.97(15)
Se1 Fe1 N2 C5 83.01(14)
Fe2 Fe1 N2 C5 128.40(16)
N3 Fe1 N2 Fe2 177.78(6)
N1 Fe1 N2 Fe2 47.57(5)
Se1 Fe1 N2 Fe2 -45.40(4)
N3 Fe1 N2 Se1 -136.83(7)
N1 Fe1 N2 Se1 92.96(5)
Fe2 Fe1 N2 Se1 45.40(4)
Fe2 Se1 N2 C5 126.75(13)
Fe1 Se1 N2 C5 -122.63(12)
N1 Se1 N2 C5 -177.75(13)
Fe1 Se1 N2 Fe2 110.62(5)
N1 Se1 N2 Fe2 55.49(4)
Fe2 Se1 N2 Fe1 -110.62(5)
N1 Se1 N2 Fe1 -55.12(4)
C18 Si4 N4 Si3 179.87(12)
C20 Si4 N4 Si3 -61.58(16)
C19 Si4 N4 Si3 61.75(16)
C18 Si4 N4 Fe2 0.94(14)
C20 Si4 N4 Fe2 119.49(13)
C19 Si4 N4 Fe2 -117.19(13)
C17 Si3 N4 Si4 122.95(14)
C15 Si3 N4 Si4 -115.36(14)
C16 Si3 N4 Si4 4.1(2)
C17 Si3 N4 Fe2 -58.10(14)
C15 Si3 N4 Fe2 63.60(14)
C16 Si3 N4 Fe2 -176.91(18)
N1 Fe2 N4 Si4 -58.81(13)
N2 Fe2 N4 Si4 50.77(13)
Se1 Fe2 N4 Si4 177.49(6)
Fe1 Fe2 N4 Si4 -32.1(10)
N1 Fe2 N4 Si3 122.18(9)
N2 Fe2 N4 Si3 -128.24(9)
Se1 Fe2 N4 Si3 -1.52(12)
Fe1 Fe2 N4 Si3 148.9(8)
Fe1 N1 C1 C2 39.3(3)
Fe2 N1 C1 C2 -61.4(3)
Se1 N1 C1 C2 -11.2(3)
Fe1 N1 C1 C3 161.34(19)
Fe2 N1 C1 C3 60.7(3)
Se1 N1 C1 C3 110.9(2)
Fe1 N1 C1 C4 -80.6(2)
Fe2 N1 C1 C4 178.72(17)
Se1 N1 C1 C4 -131.09(18)
Fe2 N2 C5 C8 48.4(2)
Fe1 N2 C5 C8 -52.2(2)
Se1 N2 C5 C8 -1.4(2)
Fe2 N2 C5 C6 -71.6(2)
Fe1 N2 C5 C6 -172.29(15)
Se1 N2 C5 C6 -121.50(15)
Fe2 N2 C5 C7 168.33(16)
Fe1 N2 C5 C7 67.7(2)
Se1 N2 C5 C7 118.48(16)
